data_8103546
loop_
_publ_author_name
'Fujino, T.'
'Masaki, N.'
'Tagawa, H.'

_publ_section_title
;
 The crystal structures of alpha and gamma Sr U O4
;
_journal_name_full
;
Zeitschrift fuer Kristallographie, Kristallgeometrie, Kristallphysik, 
Kristallchemie (145,1977-148,1979)
;
_journal_page_first 299
_journal_page_last 309
_journal_volume 145
_journal_year 1977
_chemical_formula_sum 'O3.777 Sr U'
_chemical_name_systematic 'Sr U O3.777'
_space_group_IT_number 166
_symmetry_space_group_name_Hall '-P 3* 2'
_symmetry_space_group_name_H-M 'R -3 m :R'
_cell_angle_alpha 35.54
_cell_angle_beta 35.54
_cell_angle_gamma 35.54
_cell_formula_units_Z 1
_cell_length_a 6.542
_cell_length_b 6.542
_cell_length_c 6.542
_cell_volume 84.545
_citation_journal_id_ASTM ZKKKAJ
_cod_data_source_file Fujino_ZKKKAJ_1977_199.cif
_cod_data_source_block O3.777Sr1U1
_cod_original_cell_volume 84.54464
_cod_original_sg_symbol_Hall '-R 3 2" (-y+z,x+z,-x+y+z)'
_cod_original_formula_sum 'O3.777 Sr1 U1'
_cod_database_code 8103546

loop_
_symmetry_equiv_pos_as_xyz
x,y,z
z,x,y
y,z,x
-y,-x,-z
-z,-y,-x
-x,-z,-y
-x,-y,-z
-z,-x,-y
-y,-z,-x
y,x,z
z,y,x
x,z,y

loop_
_atom_site_label
_atom_site_type_symbol
_atom_site_fract_x
_atom_site_fract_y
_atom_site_fract_z
_atom_site_occupancy
_atom_site_U_iso_or_equiv
O2 O-2 0.34 0.34 0.34 0.889 0.0
Sr1 Sr+2 0.5 0.5 0.5 1 0.0
O1 O-2 0.113 0.113 0.113 1 0.0
U1 U+5 0 0 0 1 0.0
